data_4119179
loop_
_publ_author_name
'Jing Zhang'
'Jiahui Tan'
'Zhiying Ma'
'Wei Xu'
'Guangyao Zhao'
'Hua Geng'
'Chong'an Di'
'Wenping Hu'
'Zhigang Shuai'
'Kamaljit Singh'
'Daoben Zhu'

_publ_section_title
;
 Fullerene/Sulfur-Bridged Annulene Cocrystals: Two-Dimensional Segregated
 Heterojunctions with Ambipolar Transport Properties and Photoresponsivity
;
_journal_name_full 'Journal of the American Chemical Society'
_journal_page_first 558
_journal_page_last 561
_journal_paper_doi 10.1021/ja310098k
_journal_volume 135
_journal_year 2013
_chemical_formula_moiety 'C70, C34 H22 S4'
_chemical_formula_sum 'C104 H22 S4'
_chemical_formula_weight 1399.46
_chemical_name_systematic
; 
 ? 
;
_space_group_IT_number 14
_symmetry_cell_setting monoclinic
_symmetry_space_group_name_Hall '-P 2ybc'
_symmetry_space_group_name_H-M 'P 1 21/c 1'
_atom_sites_solution_hydrogens geom
_atom_sites_solution_primary direct
_atom_sites_solution_secondary difmap
_audit_creation_method SHELXL-97
_cell_angle_alpha 90.00
_cell_angle_beta 110.48(3)
_cell_angle_gamma 90.00
_cell_formula_units_Z 4
_cell_length_a 15.761(3)
_cell_length_b 14.146(3)
_cell_length_c 27.681(9)
_cell_measurement_reflns_used 15165
_cell_measurement_temperature 173(2)
_cell_measurement_theta_max 27.4832
_cell_measurement_theta_min 1.4395
_cell_volume 5782(3)
_computing_cell_refinement 'CrystalClear (Rigaku Inc., 2008)'
_computing_data_collection 'CrystalClear (Rigaku Inc., 2008)'
_computing_data_reduction 'CrystalClear (Rigaku Inc., 2008)'
_computing_molecular_graphics
;
 Mercury: visualization and analysis of crystal structures, C. F. Macrae,
 P. R. Edgington, P. McCabe, E. Pidcock, G. P. Shields, R. Taylor,
 M. Towler and J. van de Streek, J. Appl. Cryst., 39, 453-457, 2006.
;
_computing_publication_material 'SHELX-97 (Sheldrick, 2008)'
_computing_structure_refinement 'SHELX-97 (Sheldrick, 2008)'
_computing_structure_solution 'SHELX-97 (Sheldrick, 2008)'
_diffrn_ambient_temperature 173(2)
_diffrn_detector_area_resol_mean 28.5714
_diffrn_measured_fraction_theta_full 0.997
_diffrn_measured_fraction_theta_max 0.997
_diffrn_measurement_device_type 'MM007HF + CCD (Saturn724+)'
_diffrn_measurement_method '\w scans at fixed \c = 45\%'
_diffrn_radiation_monochromator Confocal
_diffrn_radiation_source 'Rotating Anode'
_diffrn_radiation_type MoK\a
_diffrn_radiation_wavelength 0.71073
_diffrn_reflns_av_R_equivalents 0.1028
_diffrn_reflns_av_sigmaI/netI 0.1117
_diffrn_reflns_limit_h_max 18
_diffrn_reflns_limit_h_min -18
_diffrn_reflns_limit_k_max 16
_diffrn_reflns_limit_k_min -16
_diffrn_reflns_limit_l_max 32
_diffrn_reflns_limit_l_min -32
_diffrn_reflns_number 32004
_diffrn_reflns_theta_full 25.00
_diffrn_reflns_theta_max 25.00
_diffrn_reflns_theta_min 1.38
_exptl_absorpt_coefficient_mu 0.231
_exptl_absorpt_correction_T_max 1.0000
_exptl_absorpt_correction_T_min 0.7596
_exptl_absorpt_correction_type multi-scan
_exptl_absorpt_process_details 'CrystalClear (Rigaku Inc., 2008)'
_exptl_crystal_colour black
_exptl_crystal_density_diffrn 1.608
_exptl_crystal_description plate
_exptl_crystal_F_000 2840
_exptl_crystal_size_max 0.25
_exptl_crystal_size_mid 0.10
_exptl_crystal_size_min 0.03
_refine_diff_density_max 0.848
_refine_diff_density_min -0.488
_refine_diff_density_rms 0.126
_refine_ls_extinction_method none
_refine_ls_goodness_of_fit_ref 1.189
_refine_ls_hydrogen_treatment constr
_refine_ls_matrix_type full
_refine_ls_number_parameters 973
_refine_ls_number_reflns 10142
_refine_ls_number_restraints 648
_refine_ls_restrained_S_all 1.208
_refine_ls_R_factor_all 0.2233
_refine_ls_R_factor_gt 0.1817
_refine_ls_shift/su_max 0.001
_refine_ls_shift/su_mean 0.000
_refine_ls_structure_factor_coef Fsqd
_refine_ls_weighting_details 'calc w=1/[\s^2^(Fo^2^)+(0.1245P)^2^+64.1391P] where P=(Fo^2^+2Fc^2^)/3'
_refine_ls_weighting_scheme calc
_refine_ls_wR_factor_gt 0.3766
_refine_ls_wR_factor_ref 0.4043
_reflns_number_gt 7238
_reflns_number_total 10142
_reflns_threshold_expression >2sigma(I)
_cod_data_source_file ja310098k_si_002.cif
_cod_data_source_block b
_cod_original_cell_volume 5782(2)
_cod_database_code 4119179

loop_
_symmetry_equiv_pos_as_xyz
'x, y, z'
'-x, y+1/2, -z+1/2'
'-x, -y, -z'
'x, -y-1/2, z-1/2'

loop_
_atom_site_label
_atom_site_type_symbol
_atom_site_fract_x
_atom_site_fract_y
_atom_site_fract_z
_atom_site_U_iso_or_equiv
_atom_site_adp_type
_atom_site_occupancy
_atom_site_symmetry_multiplicity
_atom_site_calc_flag
_atom_site_refinement_flags
S1 S 0.41061(17) 0.10808(17) 0.01068(9) 0.0255(6) Uani 1 1 d U
S2 S 0.41812(16) -0.10443(16) 0.02437(9) 0.0223(6) Uani 1 1 d U
S3 S 0.92409(16) 0.61049(17) 0.02468(9) 0.0240(6) Uani 1 1 d U
S4 S 0.90484(16) 0.39813(17) 0.00973(9) 0.0250(6) Uani 1 1 d U
C1 C 0.4469(7) 0.2959(7) -0.0134(4) 0.028(2) Uani 1 1 d U
H1 H 0.4248 0.3583 -0.0131 0.034 Uiso 1 1 calc R
C2 C 0.4038(6) 0.2313(6) 0.0087(3) 0.021(2) Uani 1 1 d U
C3 C 0.3407(6) 0.2593(7) 0.0325(4) 0.026(2) Uani 1 1 d U
H3 H 0.3266 0.3238 0.0357 0.032 Uiso 1 1 calc R
C4 C 0.3022(7) 0.1876(7) 0.0501(4) 0.032(2) Uani 1 1 d U
H4 H 0.2589 0.1979 0.0664 0.038 Uiso 1 1 calc R
C5 C 0.3320(6) 0.0956(7) 0.0423(3) 0.023(2) Uani 1 1 d U
C6 C 0.3057(7) 0.0095(7) 0.0587(3) 0.025(2) Uani 1 1 d U
C7 C 0.2381(7) 0.0165(7) 0.0860(4) 0.029(2) Uani 1 1 d U
C8 C 0.1495(6) 0.0433(7) 0.0573(4) 0.026(2) Uani 1 1 d U
H8 H 0.1331 0.0584 0.0217 0.031 Uiso 1 1 calc R
C9 C 0.0853(9) 0.0477(8) 0.0814(5) 0.045(3) Uani 1 1 d U
H9 H 0.0246 0.0648 0.0620 0.054 Uiso 1 1 calc R
C10 C 0.1094(8) 0.0275(8) 0.1330(5) 0.043(3) Uani 1 1 d U
H10 H 0.0653 0.0312 0.1492 0.051 Uiso 1 1 calc R
C11 C 0.1963(7) 0.0020(7) 0.1613(4) 0.032(2) Uani 1 1 d U
H11 H 0.2125 -0.0120 0.1969 0.039 Uiso 1 1 calc R
C12 C 0.2607(7) -0.0033(7) 0.1380(4) 0.031(2) Uani 1 1 d U
H12 H 0.3211 -0.0208 0.1579 0.037 Uiso 1 1 calc R
C13 C 0.3392(6) -0.0796(6) 0.0547(3) 0.021(2) Uani 1 1 d U
C14 C 0.3218(7) -0.1651(7) 0.0760(4) 0.030(2) Uani 1 1 d U
H14 H 0.2795 -0.1688 0.0934 0.036 Uiso 1 1 calc R
C15 C 0.3697(7) -0.2417(7) 0.0700(4) 0.033(2) Uani 1 1 d U
H15 H 0.3631 -0.3023 0.0830 0.039 Uiso 1 1 calc R
C16 C 0.4297(6) -0.2251(7) 0.0433(3) 0.025(2) Uani 1 1 d U
C17 C 0.4880(7) -0.2930(7) 0.0350(4) 0.031(2) Uani 1 1 d U
H17 H 0.4798 -0.3530 0.0480 0.037 Uiso 1 1 calc R
C18 C 1.0023(7) 0.7931(7) 0.0366(4) 0.026(2) Uani 1 1 d U
H18 H 0.9972 0.8534 0.0505 0.031 Uiso 1 1 calc R
C19 C 0.9394(7) 0.7279(6) 0.0441(3) 0.025(2) Uani 1 1 d U
C20 C 0.8803(7) 0.7509(7) 0.0701(4) 0.028(2) Uani 1 1 d U
H20 H 0.8762 0.8126 0.0826 0.033 Uiso 1 1 calc R
C21 C 0.8300(7) 0.6783(7) 0.0759(4) 0.029(2) Uani 1 1 d U
H21 H 0.7874 0.6849 0.0929 0.034 Uiso 1 1 calc R
C22 C 0.8447(6) 0.5913(6) 0.0549(3) 0.022(2) Uani 1 1 d U
C23 C 0.8073(7) 0.5019(7) 0.0594(4) 0.027(2) Uani 1 1 d U
C24 C 0.7423(7) 0.4994(7) 0.0877(4) 0.027(2) Uani 1 1 d U
C25 C 0.7715(7) 0.5207(7) 0.1402(4) 0.028(2) Uani 1 1 d U
H25 H 0.8328 0.5375 0.1582 0.034 Uiso 1 1 calc R
C26 C 0.7099(8) 0.5172(7) 0.1663(4) 0.037(3) Uani 1 1 d U
H26 H 0.7300 0.5326 0.2019 0.044 Uiso 1 1 calc R
C27 C 0.6199(8) 0.4915(7) 0.1414(4) 0.039(3) Uani 1 1 d U
H27 H 0.5789 0.4901 0.1596 0.046 Uiso 1 1 calc R
C28 C 0.5918(9) 0.4686(8) 0.0909(5) 0.046(3) Uani 1 1 d U
H28 H 0.5309 0.4491 0.0739 0.055 Uiso 1 1 calc R
C29 C 0.6506(7) 0.4734(7) 0.0637(4) 0.032(2) Uani 1 1 d U
H29 H 0.6286 0.4587 0.0279 0.038 Uiso 1 1 calc R
C30 C 0.8280(7) 0.4148(7) 0.0431(4) 0.026(2) Uani 1 1 d U
C31 C 0.7949(6) 0.3257(7) 0.0503(4) 0.025(2) Uani 1 1 d U
H31 H 0.7514 0.3182 0.0666 0.030 Uiso 1 1 calc R
C32 C 0.8293(7) 0.2502(7) 0.0322(4) 0.030(2) Uani 1 1 d U
H32 H 0.8132 0.1865 0.0357 0.035 Uiso 1 1 calc R
C33 C 0.8908(6) 0.2761(6) 0.0079(3) 0.021(2) Uani 1 1 d U
C34 C 0.9311(6) 0.2071(6) -0.0147(4) 0.024(2) Uani 1 1 d U
H34 H 0.9061 0.1460 -0.0147 0.029 Uiso 1 1 calc R
C35 C 0.3561(7) 0.6896(8) 0.1985(4) 0.036(3) Uani 1 1 d U
C36 C 0.3531(9) 0.7478(9) 0.2404(5) 0.054(3) Uani 1 1 d U
C37 C 0.4010(9) 0.7273(9) 0.2883(5) 0.051(3) Uani 1 1 d U
C38 C 0.4588(9) 0.6467(9) 0.3001(5) 0.052(3) Uani 1 1 d U
C39 C 0.4701(8) 0.5888(8) 0.2614(5) 0.044(3) Uani 1 1 d U
C40 C 0.4154(7) 0.6128(8) 0.2070(4) 0.034(2) Uani 1 1 d U
C41 C 0.3903(8) 0.5388(9) 0.1708(4) 0.042(3) Uani 1 1 d U
C42 C 0.3004(10) 0.5314(10) 0.1320(5) 0.054(3) Uani 1 1 d U
C43 C 0.2386(9) 0.6008(9) 0.1305(4) 0.046(3) Uani 1 1 d U
C44 C 0.2647(9) 0.6812(9) 0.1587(5) 0.047(3) Uani 1 1 d U
C45 C 0.2086(9) 0.7421(9) 0.1783(5) 0.051(3) Uani 1 1 d U
C46 C 0.2571(10) 0.7813(10) 0.2263(6) 0.063(4) Uani 1 1 d U
C47 C 0.2241(11) 0.7926(10) 0.2648(6) 0.065(4) Uani 1 1 d U
C48 C 0.2777(11) 0.7683(10) 0.3175(6) 0.063(4) Uani 1 1 d U
C49 C 0.3642(10) 0.7379(10) 0.3299(6) 0.064(4) Uani 1 1 d U
C50 C 0.3956(9) 0.6662(9) 0.3642(5) 0.051(3) Uani 1 1 d U
C51 C 0.4529(9) 0.6072(10) 0.3479(5) 0.055(3) Uani 1 1 d U
C52 C 0.4629(10) 0.5107(10) 0.3537(5) 0.059(4) Uani 1 1 d U
C53 C 0.4892(10) 0.4522(10) 0.3224(5) 0.059(4) Uani 1 1 d U
C54 C 0.4925(9) 0.4947(9) 0.2738(5) 0.051(3) Uani 1 1 d U
C55 C 0.4711(9) 0.4239(10) 0.2352(6) 0.058(4) Uani 1 1 d U
C56 C 0.4537(10) 0.3313(10) 0.2585(6) 0.061(4) Uani 1 1 d U
C57 C 0.4651(10) 0.3527(11) 0.3095(6) 0.065(4) Uani 1 1 d U
C58 C 0.4094(11) 0.3134(11) 0.3338(6) 0.071(4) Uani 1 1 d U
C59 C 0.3772(9) 0.3674(9) 0.3656(5) 0.053(3) Uani 1 1 d U
C60 C 0.4002(10) 0.4643(10) 0.3796(5) 0.058(4) Uani 1 1 d U
C61 C 0.3394(11) 0.5197(11) 0.3922(5) 0.063(4) Uani 1 1 d U
C62 C 0.3425(10) 0.6173(10) 0.3864(5) 0.059(4) Uani 1 1 d U
C63 C 0.2495(11) 0.6507(11) 0.3740(6) 0.064(4) Uani 1 1 d U
C64 C 0.1951(11) 0.5681(11) 0.3720(6) 0.068(4) Uani 1 1 d U
C65 C 0.2460(10) 0.4876(10) 0.3820(5) 0.052(3) Uani 1 1 d U
C66 C 0.2208(9) 0.4004(9) 0.3606(4) 0.045(3) Uani 1 1 d U
C67 C 0.2834(9) 0.3365(9) 0.3572(5) 0.050(3) Uani 1 1 d U
C68 C 0.2629(9) 0.2657(9) 0.3210(5) 0.050(3) Uani 1 1 d U
C69 C 0.3433(9) 0.2480(9) 0.3046(5) 0.056(3) Uani 1 1 d U
C70 C 0.3261(10) 0.2243(10) 0.2520(6) 0.062(4) Uani 1 1 d U
C71 C 0.3913(11) 0.2720(11) 0.2275(6) 0.073(4) Uani 1 1 d U
C72 C 0.3421(12) 0.2898(12) 0.1802(7) 0.080(5) Uani 1 1 d U
C73 C 0.2447(11) 0.2596(11) 0.1664(6) 0.068(4) Uani 1 1 d U
C74 C 0.2446(13) 0.2186(12) 0.2153(7) 0.084(5) Uani 1 1 d U
C75 C 0.1695(11) 0.2327(10) 0.2289(6) 0.063(4) Uani 1 1 d U
C76 C 0.0905(9) 0.2907(9) 0.1931(5) 0.052(3) Uani 1 1 d U
C77 C 0.0950(11) 0.3339(12) 0.1512(6) 0.072(4) Uani 1 1 d U
C78 C 0.1755(11) 0.3161(11) 0.1351(6) 0.070(4) Uani 1 1 d U
C79 C 0.1883(10) 0.4020(11) 0.1129(5) 0.060(4) Uani 1 1 d U
C80 C 0.2792(9) 0.4267(10) 0.1232(5) 0.051(3) Uani 1 1 d U
C81 C 0.3543(9) 0.3740(9) 0.1552(5) 0.051(3) Uani 1 1 d U
C82 C 0.4208(10) 0.4424(10) 0.1845(5) 0.059(4) Uani 1 1 d U
C83 C 0.1254(9) 0.4731(10) 0.1133(5) 0.054(3) Uani 1 1 d U
C84 C 0.0628(10) 0.4233(10) 0.1381(5) 0.059(4) Uani 1 1 d U
C85 C 0.0229(9) 0.4784(10) 0.1665(5) 0.055(3) Uani 1 1 d U
C86 C 0.0311(9) 0.5795(10) 0.1658(5) 0.055(3) Uani 1 1 d U
C87 C 0.0901(9) 0.6254(10) 0.1412(5) 0.053(3) Uani 1 1 d U
C88 C 0.1404(10) 0.5703(10) 0.1214(5) 0.060(4) Uani 1 1 d U
C89 C 0.1202(8) 0.7118(8) 0.1681(4) 0.040(3) Uani 1 1 d U
C90 C 0.0775(10) 0.7196(10) 0.2065(6) 0.062(4) Uani 1 1 d U
C91 C 0.0224(10) 0.6349(11) 0.2031(6) 0.062(4) Uani 1 1 d U
C92 C 0.0214(9) 0.6015(9) 0.2505(5) 0.053(3) Uani 1 1 d U
C93 C 0.0724(9) 0.6404(10) 0.2982(5) 0.056(3) Uani 1 1 d U
C94 C 0.1269(11) 0.7194(11) 0.3022(6) 0.072(4) Uani 1 1 d U
C95 C 0.1306(10) 0.7618(10) 0.2554(5) 0.058(4) Uani 1 1 d U
C96 C 0.2163(10) 0.7276(10) 0.3377(5) 0.060(4) Uani 1 1 d U
C97 C 0.1088(10) 0.5636(10) 0.3353(5) 0.055(3) Uani 1 1 d U
C98 C 0.0751(8) 0.4745(9) 0.3070(5) 0.046(3) Uani 1 1 d U
C99 C 0.1266(8) 0.3912(9) 0.3200(5) 0.046(3) Uani 1 1 d U
C100 C 0.1100(8) 0.3234(8) 0.2806(5) 0.043(3) Uani 1 1 d U
C101 C 0.0567(8) 0.3468(9) 0.2273(5) 0.048(3) Uani 1 1 d U
C102 C 0.0196(8) 0.4363(9) 0.2143(5) 0.044(3) Uani 1 1 d U
C103 C 0.0203(8) 0.4949(8) 0.2547(5) 0.042(3) Uani 1 1 d U
C104 C 0.1795(9) 0.2555(9) 0.2816(5) 0.053(3) Uani 1 1 d U

loop_
_atom_site_aniso_label
_atom_site_aniso_U_11
_atom_site_aniso_U_22
_atom_site_aniso_U_33
_atom_site_aniso_U_23
_atom_site_aniso_U_13
_atom_site_aniso_U_12
S1 0.0280(13) 0.0266(12) 0.0251(12) 0.0009(10) 0.0131(10) -0.0008(10)
S2 0.0188(11) 0.0275(12) 0.0237(12) 0.0015(10) 0.0111(9) 0.0024(10)
S3 0.0252(12) 0.0270(12) 0.0227(12) -0.0038(10) 0.0120(10) -0.0009(10)
S4 0.0269(13) 0.0261(12) 0.0259(12) -0.0017(10) 0.0140(10) 0.0012(10)
C1 0.032(4) 0.027(4) 0.027(4) 0.000(3) 0.014(3) 0.000(3)
C2 0.020(4) 0.022(4) 0.019(4) -0.002(3) 0.005(3) -0.001(3)
C3 0.024(4) 0.028(4) 0.029(4) 0.003(3) 0.012(3) 0.000(3)
C4 0.031(4) 0.034(4) 0.035(4) -0.003(3) 0.017(3) 0.003(3)
C5 0.021(4) 0.030(4) 0.021(4) -0.002(3) 0.012(3) 0.005(3)
C6 0.025(4) 0.029(4) 0.021(4) 0.004(3) 0.008(3) 0.001(3)
C7 0.023(4) 0.030(4) 0.036(4) 0.001(3) 0.013(3) 0.003(3)
C8 0.020(4) 0.028(4) 0.030(4) 0.005(3) 0.009(3) 0.000(3)
C9 0.040(5) 0.045(5) 0.053(5) 0.008(4) 0.018(4) -0.001(4)
C10 0.043(5) 0.039(4) 0.053(5) 0.005(4) 0.025(4) -0.002(4)
C11 0.035(4) 0.034(4) 0.035(4) 0.002(3) 0.020(3) -0.003(3)
C12 0.029(4) 0.036(4) 0.033(4) 0.002(3) 0.017(3) 0.002(3)
C13 0.020(4) 0.025(4) 0.018(4) 0.001(3) 0.005(3) -0.002(3)
C14 0.030(4) 0.033(4) 0.027(4) -0.002(3) 0.010(3) 0.001(3)
C15 0.034(4) 0.033(4) 0.034(4) 0.008(3) 0.016(3) -0.005(3)
C16 0.023(4) 0.031(4) 0.023(4) 0.002(3) 0.009(3) -0.004(3)
C17 0.032(4) 0.028(4) 0.034(4) 0.000(3) 0.013(3) -0.004(3)
C18 0.028(4) 0.023(4) 0.025(4) -0.003(3) 0.008(3) -0.003(3)
C19 0.029(4) 0.022(4) 0.021(4) 0.000(3) 0.007(3) 0.002(3)
C20 0.031(4) 0.027(4) 0.026(4) -0.002(3) 0.010(3) -0.002(3)
C21 0.028(4) 0.035(4) 0.027(4) -0.003(3) 0.014(3) 0.003(3)
C22 0.021(4) 0.024(4) 0.021(4) 0.001(3) 0.009(3) -0.003(3)
C23 0.027(4) 0.029(4) 0.027(4) -0.002(3) 0.011(3) -0.001(3)
C24 0.026(4) 0.024(4) 0.031(4) -0.001(3) 0.010(3) 0.001(3)
C25 0.026(4) 0.030(4) 0.033(4) 0.000(3) 0.016(3) -0.007(3)
C26 0.042(5) 0.037(4) 0.036(4) -0.005(4) 0.020(4) 0.004(4)
C27 0.041(5) 0.036(4) 0.047(5) 0.007(4) 0.025(4) 0.000(4)
C28 0.039(5) 0.041(5) 0.059(5) 0.005(4) 0.019(4) -0.005(4)
C29 0.027(4) 0.030(4) 0.039(4) -0.001(3) 0.013(3) 0.001(3)
C30 0.024(4) 0.029(4) 0.024(4) -0.002(3) 0.006(3) 0.002(3)
C31 0.020(4) 0.030(4) 0.031(4) -0.001(3) 0.017(3) 0.001(3)
C32 0.032(4) 0.031(4) 0.029(4) 0.007(3) 0.015(3) -0.001(3)
C33 0.022(4) 0.019(4) 0.022(4) -0.001(3) 0.008(3) 0.000(3)
C34 0.020(4) 0.020(4) 0.030(4) 0.000(3) 0.006(3) 0.000(3)
C35 0.030(4) 0.041(4) 0.039(4) 0.010(4) 0.017(4) -0.004(4)
C36 0.049(5) 0.046(5) 0.066(5) 0.006(4) 0.019(4) -0.013(4)
C37 0.048(5) 0.049(5) 0.056(5) -0.002(4) 0.019(4) -0.016(4)
C38 0.043(5) 0.058(5) 0.054(5) 0.003(4) 0.016(4) -0.015(4)
C39 0.033(4) 0.048(5) 0.052(5) 0.006(4) 0.017(4) -0.008(4)
C40 0.025(4) 0.043(4) 0.041(4) 0.007(4) 0.019(3) -0.011(3)
C41 0.036(4) 0.053(5) 0.046(5) 0.006(4) 0.028(4) -0.009(4)
C42 0.055(5) 0.065(5) 0.052(5) 0.007(4) 0.031(4) -0.005(4)
C43 0.049(5) 0.057(5) 0.036(4) 0.008(4) 0.018(4) -0.008(4)
C44 0.049(5) 0.048(5) 0.049(5) 0.020(4) 0.024(4) -0.002(4)
C45 0.053(5) 0.048(5) 0.053(5) 0.015(4) 0.017(4) 0.000(4)
C46 0.066(6) 0.054(5) 0.070(5) 0.007(4) 0.023(4) 0.003(4)
C47 0.069(6) 0.055(5) 0.071(6) -0.001(4) 0.024(4) 0.004(4)
C48 0.069(6) 0.053(5) 0.067(5) -0.010(4) 0.024(4) -0.003(4)
C49 0.064(6) 0.060(5) 0.063(5) -0.008(4) 0.017(4) -0.009(4)
C50 0.048(5) 0.049(5) 0.050(5) -0.010(4) 0.011(4) -0.015(4)
C51 0.046(5) 0.060(5) 0.051(5) -0.002(4) 0.008(4) -0.010(4)
C52 0.048(5) 0.067(5) 0.055(5) 0.005(4) 0.009(4) -0.004(4)
C53 0.051(5) 0.059(5) 0.061(5) 0.005(4) 0.014(4) 0.002(4)
C54 0.037(5) 0.059(5) 0.058(5) 0.006(4) 0.018(4) -0.004(4)
C55 0.049(5) 0.068(5) 0.068(5) 0.006(4) 0.033(4) 0.002(4)
C56 0.053(5) 0.060(5) 0.073(6) -0.001(4) 0.024(4) 0.016(4)
C57 0.056(5) 0.066(6) 0.071(6) 0.014(4) 0.020(4) 0.009(4)
C58 0.067(6) 0.071(6) 0.074(6) 0.015(4) 0.021(4) 0.006(4)
C59 0.047(5) 0.053(5) 0.051(5) 0.011(4) 0.009(4) 0.001(4)
C60 0.056(5) 0.065(5) 0.047(5) 0.009(4) 0.011(4) 0.002(4)
C61 0.064(6) 0.069(6) 0.053(5) 0.003(4) 0.016(4) -0.003(4)
C62 0.061(5) 0.062(5) 0.050(5) -0.001(4) 0.016(4) -0.005(4)
C63 0.070(6) 0.068(6) 0.059(5) -0.010(4) 0.030(4) -0.004(4)
C64 0.074(6) 0.077(6) 0.064(6) -0.003(4) 0.036(4) 0.002(4)
C65 0.059(5) 0.061(5) 0.042(5) 0.008(4) 0.025(4) -0.005(4)
C66 0.050(5) 0.051(5) 0.041(4) 0.013(4) 0.024(4) 0.006(4)
C67 0.053(5) 0.053(5) 0.046(5) 0.018(4) 0.021(4) -0.003(4)
C68 0.051(5) 0.045(5) 0.057(5) 0.012(4) 0.022(4) -0.001(4)
C69 0.054(5) 0.043(5) 0.067(5) 0.010(4) 0.016(4) 0.006(4)
C70 0.065(6) 0.055(5) 0.071(5) 0.002(4) 0.030(4) 0.010(4)
C71 0.070(6) 0.072(6) 0.081(6) -0.004(4) 0.032(4) 0.015(4)
C72 0.083(6) 0.080(6) 0.083(6) -0.013(5) 0.037(5) 0.010(5)
C73 0.075(6) 0.062(6) 0.071(6) -0.016(4) 0.030(4) -0.001(4)
C74 0.088(7) 0.073(6) 0.092(6) -0.007(5) 0.033(5) 0.001(5)
C75 0.066(6) 0.057(5) 0.071(5) -0.004(4) 0.028(4) -0.013(4)
C76 0.050(5) 0.050(5) 0.060(5) 0.001(4) 0.024(4) -0.018(4)
C77 0.070(6) 0.073(6) 0.071(6) -0.012(4) 0.023(4) -0.009(4)
C78 0.072(6) 0.068(6) 0.068(6) -0.018(4) 0.022(4) -0.006(4)
C79 0.067(6) 0.068(5) 0.048(5) -0.009(4) 0.025(4) -0.002(4)
C80 0.055(5) 0.064(5) 0.045(5) -0.010(4) 0.030(4) -0.003(4)
C81 0.056(5) 0.056(5) 0.055(5) -0.005(4) 0.037(4) 0.008(4)
C82 0.058(5) 0.068(5) 0.062(5) -0.002(4) 0.037(4) 0.000(4)
C83 0.053(5) 0.060(5) 0.044(5) -0.005(4) 0.010(4) -0.005(4)
C84 0.051(5) 0.066(5) 0.053(5) -0.001(4) 0.009(4) -0.007(4)
C85 0.042(5) 0.065(5) 0.057(5) 0.001(4) 0.014(4) -0.003(4)
C86 0.042(5) 0.064(5) 0.056(5) 0.015(4) 0.012(4) 0.001(4)
C87 0.047(5) 0.063(5) 0.050(5) 0.009(4) 0.016(4) 0.003(4)
C88 0.062(5) 0.063(5) 0.051(5) 0.007(4) 0.014(4) -0.001(4)
C89 0.036(4) 0.037(4) 0.044(4) 0.013(4) 0.008(4) 0.012(4)
C90 0.056(5) 0.063(5) 0.069(5) 0.007(4) 0.021(4) 0.016(4)
C91 0.050(5) 0.065(5) 0.069(5) 0.010(4) 0.021(4) 0.007(4)
C92 0.043(5) 0.060(5) 0.061(5) 0.009(4) 0.025(4) 0.008(4)
C93 0.055(5) 0.055(5) 0.066(5) -0.006(4) 0.033(4) 0.005(4)
C94 0.073(6) 0.072(6) 0.078(6) -0.007(4) 0.033(4) 0.012(4)
C95 0.057(5) 0.057(5) 0.064(5) 0.001(4) 0.025(4) 0.014(4)
C96 0.065(6) 0.058(5) 0.060(5) -0.019(4) 0.025(4) 0.008(4)
C97 0.053(5) 0.068(5) 0.051(5) -0.002(4) 0.029(4) 0.001(4)
C98 0.037(5) 0.057(5) 0.054(5) 0.005(4) 0.028(4) -0.002(4)
C99 0.044(5) 0.054(5) 0.046(5) 0.011(4) 0.025(4) -0.005(4)
C100 0.033(4) 0.049(5) 0.052(5) 0.014(4) 0.021(4) -0.011(4)
C101 0.040(5) 0.054(5) 0.055(5) 0.003(4) 0.021(4) -0.016(4)
C102 0.028(4) 0.054(5) 0.049(5) 0.006(4) 0.013(4) -0.004(4)
C103 0.030(4) 0.050(5) 0.050(5) 0.007(4) 0.020(4) -0.001(4)
C104 0.056(5) 0.052(5) 0.056(5) 0.010(4) 0.027(4) -0.008(4)

loop_
_atom_type_symbol
_atom_type_description
_atom_type_scat_dispersion_real
_atom_type_scat_dispersion_imag
_atom_type_scat_source
C C 0.0033 0.0016 'International Tables Vol C Tables 4.2.6.8 and 6.1.1.4'
H H 0.0000 0.0000 'International Tables Vol C Tables 4.2.6.8 and 6.1.1.4'
S S 0.1246 0.1234 'International Tables Vol C Tables 4.2.6.8 and 6.1.1.4'

loop_
_geom_angle_atom_site_label_1
_geom_angle_atom_site_label_2
_geom_angle_atom_site_label_3
_geom_angle
_geom_angle_site_symmetry_1
C2 S1 C5 93.9(4) .
C13 S2 C16 93.9(4) .
C19 S3 C22 92.6(5) .
C33 S4 C30 92.5(5) .
C17 C1 C2 136.9(10) 3_655
C17 C1 H1 111.6 3_655
C2 C1 H1 111.6 .
C1 C2 C3 122.9(9) .
C1 C2 S1 129.1(7) .
C3 C2 S1 108.0(7) .
C4 C3 C2 115.4(9) .
C4 C3 H3 122.3 .
C2 C3 H3 122.3 .
C3 C4 C5 114.6(9) .
C3 C4 H4 122.7 .
C5 C4 H4 122.7 .
C6 C5 C4 126.2(9) .
C6 C5 S1 125.6(7) .
C4 C5 S1 108.1(7) .
C13 C6 C5 126.7(9) .
C13 C6 C7 117.1(8) .
C5 C6 C7 116.2(8) .
C12 C7 C8 119.3(9) .
C12 C7 C6 122.5(9) .
C8 C7 C6 118.2(9) .
C9 C8 C7 119.2(10) .
C9 C8 H8 120.4 .
C7 C8 H8 120.4 .
C10 C9 C8 120.4(11) .
C10 C9 H9 119.8 .
C8 C9 H9 119.8 .
C11 C10 C9 120.5(11) .
C11 C10 H10 119.8 .
C9 C10 H10 119.8 .
C10 C11 C12 120.0(10) .
C10 C11 H11 120.0 .
C12 C11 H11 120.0 .
C11 C12 C7 120.6(10) .
C11 C12 H12 119.7 .
C7 C12 H12 119.7 .
C6 C13 C14 127.5(9) .
C6 C13 S2 124.9(7) .
C14 C13 S2 107.6(7) .
C15 C14 C13 115.6(9) .
C15 C14 H14 122.2 .
C13 C14 H14 122.2 .
C14 C15 C16 115.7(9) .
C14 C15 H15 122.2 .
C16 C15 H15 122.2 .
C17 C16 C15 124.8(9) .
C17 C16 S2 128.0(8) .
C15 C16 S2 107.2(7) .
C1 C17 C16 137.1(10) 3_655
C1 C17 H17 111.4 3_655
C16 C17 H17 111.4 .
C34 C18 C19 137.5(9) 3_765
C34 C18 H18 111.2 3_765
C19 C18 H18 111.2 .
C20 C19 C18 123.2(9) .
C20 C19 S3 109.7(7) .
C18 C19 S3 127.2(8) .
C21 C20 C19 114.3(9) .
C21 C20 H20 122.9 .
C19 C20 H20 122.9 .
C20 C21 C22 115.4(9) .
C20 C21 H21 122.3 .
C22 C21 H21 122.3 .
C21 C22 C23 127.4(9) .
C21 C22 S3 108.0(7) .
C23 C22 S3 124.5(7) .
C30 C23 C22 127.7(9) .
C30 C23 C24 115.6(9) .
C22 C23 C24 116.7(8) .
C25 C24 C29 117.1(9) .
C25 C24 C23 120.4(9) .
C29 C24 C23 122.5(9) .
C24 C25 C26 119.7(10) .
C24 C25 H25 120.2 .
C26 C25 H25 120.2 .
C27 C26 C25 121.7(10) .
C27 C26 H26 119.2 .
C25 C26 H26 119.2 .
C28 C27 C26 119.0(11) .
C28 C27 H27 120.5 .
C26 C27 H27 120.5 .
C27 C28 C29 120.8(12) .
C27 C28 H28 119.6 .
C29 C28 H28 119.6 .
C28 C29 C24 121.7(10) .
C28 C29 H29 119.1 .
C24 C29 H29 119.1 .
C23 C30 C31 127.6(9) .
C23 C30 S4 124.4(8) .
C31 C30 S4 107.9(7) .
C32 C31 C30 115.8(9) .
C32 C31 H31 122.1 .
C30 C31 H31 122.1 .
C31 C32 C33 113.5(9) .
C31 C32 H32 123.3 .
C33 C32 H32 123.3 .
C32 C33 C34 121.2(8) .
C32 C33 S4 110.2(7) .
C34 C33 S4 128.6(7) .
C18 C34 C33 135.7(9) 3_765
C18 C34 H34 112.1 3_765
C33 C34 H34 112.1 .
C40 C35 C36 121.2(10) .
C40 C35 C44 118.8(10) .
C36 C35 C44 110.4(11) .
C37 C36 C35 121.4(13) .
C37 C36 C46 120.5(14) .
C35 C36 C46 106.6(11) .
C36 C37 C38 120.5(13) .
C36 C37 C49 121.7(14) .
C38 C37 C49 107.3(12) .
C39 C38 C37 122.1(12) .
C39 C38 C51 121.9(12) .
C37 C38 C51 106.0(12) .
C54 C39 C38 117.4(11) .
C54 C39 C40 118.3(11) .
C38 C39 C40 117.0(11) .
C35 C40 C41 117.0(10) .
C35 C40 C39 117.6(10) .
C41 C40 C39 118.0(10) .
C40 C41 C82 121.9(11) .
C40 C41 C42 122.6(11) .
C82 C41 C42 106.0(11) .
C43 C42 C41 118.0(12) .
C43 C42 C80 125.3(12) .
C41 C42 C80 106.9(12) .
C44 C43 C42 120.8(12) .
C44 C43 C88 114.5(12) .
C42 C43 C88 117.8(12) .
C43 C44 C45 127.1(12) .
C43 C44 C35 121.0(12) .
C45 C44 C35 103.5(11) .
C89 C45 C46 119.6(13) .
C89 C45 C44 115.8(12) .
C46 C45 C44 112.6(12) .
C47 C46 C45 124.3(15) .
C47 C46 C36 117.5(14) .
C45 C46 C36 106.9(13) .
C46 C47 C48 121.2(15) .
C46 C47 C95 117.8(14) .
C48 C47 C95 107.6(13) .
C49 C48 C96 122.9(15) .
C49 C48 C47 120.7(15) .
C96 C48 C47 105.0(14) .
C48 C49 C50 120.1(15) .
C48 C49 C37 118.2(14) .
C50 C49 C37 109.0(13) .
C49 C50 C62 123.7(14) .
C49 C50 C51 109.4(13) .
C62 C50 C51 113.6(12) .
C52 C51 C50 127.4(14) .
C52 C51 C38 116.2(13) .
C50 C51 C38 108.2(12) .
C53 C52 C51 125.1(14) .
C53 C52 C60 114.8(13) .
C51 C52 C60 114.0(13) .
C52 C53 C57 128.8(14) .
C52 C53 C54 116.3(12) .
C57 C53 C54 104.8(12) .
C39 C54 C55 121.3(12) .
C39 C54 C53 121.5(12) .
C55 C54 C53 108.7(11) .
C82 C55 C54 122.4(13) .
C82 C55 C56 118.0(13) .
C54 C55 C56 108.6(12) .
C71 C56 C57 126.1(15) .
C71 C56 C55 117.6(14) .
C57 C56 C55 105.3(13) .
C56 C57 C58 121.5(15) .
C56 C57 C53 112.7(13) .
C58 C57 C53 114.7(14) .
C59 C58 C57 121.2(15) .
C59 C58 C69 111.2(14) .
C57 C58 C69 116.5(15) .
C58 C59 C60 125.6(14) .
C58 C59 C67 107.7(12) .
C60 C59 C67 118.0(13) .
C61 C60 C59 118.7(14) .
C61 C60 C52 119.2(13) .
C59 C60 C52 114.9(13) .
C60 C61 C62 118.8(15) .
C60 C61 C65 121.0(14) .
C62 C61 C65 110.9(14) .
C50 C62 C61 126.7(14) .
C50 C62 C63 116.5(13) .
C61 C62 C63 106.0(13) .
C64 C63 C96 121.2(14) .
C64 C63 C62 106.3(13) .
C96 C63 C62 119.7(14) .
C65 C64 C97 117.8(14) .
C65 C64 C63 111.8(14) .
C97 C64 C63 118.9(15) .
C64 C65 C66 127.2(14) .
C64 C65 C61 105.0(13) .
C66 C65 C61 118.8(13) .
C65 C66 C67 121.3(13) .
C65 C66 C99 117.3(11) .
C67 C66 C99 115.7(12) .
C66 C67 C68 122.9(13) .
C66 C67 C59 120.0(12) .
C68 C67 C59 107.3(12) .
C67 C68 C104 124.3(13) .
C67 C68 C69 109.4(12) .
C104 C68 C69 114.3(12) .
C58 C69 C70 125.2(14) .
C58 C69 C68 104.4(13) .
C70 C69 C68 117.8(12) .
C74 C70 C69 125.5(15) .
C74 C70 C71 107.4(14) .
C69 C70 C71 114.9(13) .
C72 C71 C56 124.8(17) .
C72 C71 C70 105.7(15) .
C56 C71 C70 115.7(14) .
C71 C72 C81 121.3(17) .
C71 C72 C73 113.5(17) .
C81 C72 C73 114.4(15) .
C78 C73 C74 123.3(15) .
C78 C73 C72 120.2(15) .
C74 C73 C72 101.9(14) .
C70 C74 C75 118.5(16) .
C70 C74 C73 111.4(16) .
C75 C74 C73 118.1(16) .
C74 C75 C104 120.3(15) .
C74 C75 C76 118.9(14) .
C104 C75 C76 108.1(12) .
C77 C76 C101 117.0(13) .
C77 C76 C75 122.0(14) .
C101 C76 C75 105.6(11) .
C76 C77 C84 121.9(15) .
C76 C77 C78 119.2(15) .
C84 C77 C78 110.5(15) .
C73 C78 C79 124.8(15) .
C73 C78 C77 118.1(15) .
C79 C78 C77 104.4(14) .
C80 C79 C78 114.7(14) .
C80 C79 C83 119.3(13) .
C78 C79 C83 113.8(14) .
C79 C80 C81 124.5(13) .
C79 C80 C42 115.3(12) .
C81 C80 C42 109.0(12) .
C80 C81 C72 121.3(14) .
C80 C81 C82 106.3(12) .
C72 C81 C82 118.8(13) .
C55 C82 C81 119.4(13) .
C55 C82 C41 117.8(13) .
C81 C82 C41 111.8(12) .
C88 C83 C79 128.3(14) .
C88 C83 C84 118.2(13) .
C79 C83 C84 103.6(12) .
C77 C84 C85 124.3(14) .
C77 C84 C83 107.7(14) .
C85 C84 C83 118.3(12) .
C84 C85 C86 119.1(13) .
C84 C85 C102 116.3(12) .
C86 C85 C102 116.6(12) .
C91 C86 C85 122.5(13) .
C91 C86 C87 110.3(13) .
C85 C86 C87 121.1(13) .
C88 C87 C89 124.8(13) .
C88 C87 C86 118.9(13) .
C89 C87 C86 106.5(12) .
C87 C88 C83 122.6(14) .
C87 C88 C43 117.9(13) .
C83 C88 C43 113.9(13) .
C45 C89 C87 119.8(12) .
C45 C89 C90 121.2(12) .
C87 C89 C90 107.1(12) .
C89 C90 C95 116.9(13) .
C89 C90 C91 108.0(12) .
C95 C90 C91 122.3(14) .
C86 C91 C92 124.2(14) .
C86 C91 C90 108.0(13) .
C92 C91 C90 114.7(14) .
C93 C92 C91 124.2(13) .
C93 C92 C103 109.8(11) .
C91 C92 C103 114.3(12) .
C94 C93 C92 121.8(14) .
C94 C93 C97 117.4(13) .
C92 C93 C97 109.0(12) .
C93 C94 C96 124.0(15) .
C93 C94 C95 118.7(14) .
C96 C94 C95 104.2(14) .
C94 C95 C90 118.3(14) .
C94 C95 C47 108.5(13) .
C90 C95 C47 120.2(13) .
C48 C96 C94 114.6(14) .
C48 C96 C63 116.9(14) .
C94 C96 C63 116.8(14) .
C64 C97 C93 121.5(14) .
C64 C97 C98 120.4(13) .
C93 C97 C98 106.3(11) .
C99 C98 C103 121.2(12) .
C99 C98 C97 120.7(12) .
C103 C98 C97 109.9(11) .
C98 C99 C100 116.1(11) .
C98 C99 C66 116.4(11) .
C100 C99 C66 120.0(11) .
C99 C100 C104 120.2(11) .
C99 C100 C101 121.0(11) .
C104 C100 C101 109.6(11) .
C102 C101 C100 120.7(12) .
C102 C101 C76 122.7(11) .
C100 C101 C76 108.6(11) .
C101 C102 C103 116.9(11) .
C101 C102 C85 117.3(12) .
C103 C102 C85 119.3(11) .
C102 C103 C98 121.7(11) .
C102 C103 C92 122.1(11) .
C98 C103 C92 105.0(11) .
C68 C104 C75 123.6(13) .
C68 C104 C100 116.6(12) .
C75 C104 C100 108.2(12) .

loop_
_geom_bond_atom_site_label_1
_geom_bond_atom_site_label_2
_geom_bond_distance
_geom_bond_site_symmetry_2
S1 C2 1.745(9) .
S1 C5 1.760(9) .
S2 C13 1.761(10) .
S2 C16 1.776(10) .
S3 C19 1.736(9) .
S3 C22 1.753(9) .
S4 C33 1.738(9) .
S4 C30 1.779(10) .
C1 C17 1.357(14) 3_655
C1 C2 1.401(13) .
C1 H1 0.9500 .
C2 C3 1.427(13) .
C3 C4 1.358(14) .
C3 H3 0.9500 .
C4 C5 1.425(13) .
C4 H4 0.9500 .
C5 C6 1.410(13) .
C6 C13 1.387(13) .
C6 C7 1.511(13) .
C7 C12 1.386(14) .
C7 C8 1.397(13) .
C8 C9 1.394(15) .
C8 H8 0.9500 .
C9 C10 1.374(16) .
C9 H9 0.9500 .
C10 C11 1.367(16) .
C10 H10 0.9500 .
C11 C12 1.381(14) .
C11 H11 0.9500 .
C12 H12 0.9500 .
C13 C14 1.414(13) .
C14 C15 1.364(14) .
C14 H14 0.9500 .
C15 C16 1.409(14) .
C15 H15 0.9500 .
C16 C17 1.402(14) .
C17 C1 1.357(14) 3_655
C17 H17 0.9500 .
C18 C34 1.386(13) 3_765
C18 C19 1.421(13) .
C18 H18 0.9500 .
C19 C20 1.400(14) .
C20 C21 1.341(14) .
C20 H20 0.9500 .
C21 C22 1.414(13) .
C21 H21 0.9500 .
C22 C23 1.420(13) .
C23 C30 1.389(13) .
C23 C24 1.491(14) .
C24 C25 1.397(14) .
C24 C29 1.413(14) .
C25 C26 1.398(15) .
C25 H25 0.9500 .
C26 C27 1.390(16) .
C26 H26 0.9500 .
C27 C28 1.349(16) .
C27 H27 0.9500 .
C28 C29 1.387(16) .
C28 H28 0.9500 .
C29 H29 0.9500 .
C30 C31 1.404(13) .
C31 C32 1.368(13) .
C31 H31 0.9500 .
C32 C33 1.410(13) .
C32 H32 0.9500 .
C33 C34 1.422(13) .
C34 C18 1.386(13) 3_765
C34 H34 0.9500 .
C35 C40 1.399(15) .
C35 C36 1.438(17) .
C35 C44 1.480(16) .
C36 C37 1.307(17) .
C36 C46 1.500(19) .
C37 C38 1.425(18) .
C37 C49 1.466(19) .
C38 C39 1.408(18) .
C38 C51 1.467(18) .
C39 C54 1.388(17) .
C39 C40 1.491(16) .
C40 C41 1.406(16) .
C41 C82 1.452(18) .
C41 C42 1.452(18) .
C42 C43 1.373(18) .
C42 C80 1.520(19) .
C43 C44 1.359(17) .
C43 C88 1.540(19) .
C44 C45 1.468(18) .
C45 C89 1.389(17) .
C45 C46 1.394(19) .
C46 C47 1.35(2) .
C47 C48 1.45(2) .
C47 C95 1.47(2) .
C48 C49 1.35(2) .
C48 C96 1.40(2) .
C49 C50 1.360(19) .
C50 C62 1.383(19) .
C50 C51 1.415(19) .
C51 C52 1.377(19) .
C52 C53 1.36(2) .
C52 C60 1.56(2) .
C53 C57 1.47(2) .
C53 C54 1.491(18) .
C54 C55 1.416(19) .
C55 C82 1.373(19) .
C55 C56 1.527(19) .
C56 C71 1.35(2) .
C56 C57 1.39(2) .
C57 C58 1.40(2) .
C58 C59 1.39(2) .
C58 C69 1.42(2) .
C59 C60 1.436(19) .
C59 C67 1.479(18) .
C60 C61 1.37(2) .
C61 C62 1.392(19) .
C61 C65 1.47(2) .
C62 C63 1.46(2) .
C63 C64 1.44(2) .
C63 C96 1.45(2) .
C64 C65 1.36(2) .
C64 C97 1.39(2) .
C65 C66 1.365(18) .
C66 C67 1.367(17) .
C66 C99 1.523(17) .
C67 C68 1.373(18) .
C68 C104 1.391(18) .
C68 C69 1.507(19) .
C69 C70 1.427(19) .
C70 C74 1.33(2) .
C70 C71 1.57(2) .
C71 C72 1.29(2) .
C72 C81 1.42(2) .
C72 C73 1.51(2) .
C73 C78 1.38(2) .
C73 C74 1.47(2) .
C74 C75 1.38(2) .
C75 C104 1.449(19) .
C75 C76 1.53(2) .
C76 C77 1.334(19) .
C76 C101 1.470(18) .
C77 C84 1.36(2) .
C77 C78 1.51(2) .
C78 C79 1.41(2) .
C79 C80 1.404(19) .
C79 C83 1.414(19) .
C80 C81 1.416(18) .
C81 C82 1.449(19) .
C83 C88 1.400(19) .
C83 C84 1.55(2) .
C84 C85 1.403(19) .
C85 C86 1.436(19) .
C85 C102 1.470(18) .
C86 C91 1.343(19) .
C86 C87 1.481(18) .
C87 C88 1.358(19) .
C87 C89 1.422(18) .
C89 C90 1.447(18) .
C90 C95 1.45(2) .
C90 C91 1.46(2) .
C91 C92 1.400(19) .
C92 C93 1.395(19) .
C92 C103 1.513(17) .
C93 C94 1.39(2) .
C93 C97 1.467(19) .
C94 C96 1.41(2) .
C94 C95 1.45(2) .
C97 C98 1.481(18) .
C98 C99 1.404(17) .
C98 C103 1.432(17) .
C99 C100 1.407(17) .
C100 C104 1.449(18) .
C100 C101 1.458(17) .
C101 C102 1.388(17) .
C102 C103 1.389(17) .

loop_
_geom_torsion_atom_site_label_1
_geom_torsion_atom_site_label_2
_geom_torsion_atom_site_label_3
_geom_torsion_atom_site_label_4
_geom_torsion
_geom_torsion_site_symmetry_1
_geom_torsion_site_symmetry_4
C17 C1 C2 C3 174.8(11) 3_655 .
C17 C1 C2 S1 -8.2(18) 3_655 .
C5 S1 C2 C1 -177.5(9) . .
C5 S1 C2 C3 -0.2(7) . .
C1 C2 C3 C4 177.4(9) . .
S1 C2 C3 C4 -0.1(11) . .
C2 C3 C4 C5 0.5(13) . .
C3 C4 C5 C6 177.4(9) . .
C3 C4 C5 S1 -0.6(11) . .
C2 S1 C5 C6 -177.5(8) . .
C2 S1 C5 C4 0.4(7) . .
C4 C5 C6 C13 -174.9(10) . .
S1 C5 C6 C13 2.7(15) . .
C4 C5 C6 C7 1.3(14) . .
S1 C5 C6 C7 178.9(7) . .
C13 C6 C7 C12 65.4(13) . .
C5 C6 C7 C12 -111.1(11) . .
C13 C6 C7 C8 -114.0(10) . .
C5 C6 C7 C8 69.4(12) . .
C12 C7 C8 C9 -1.2(15) . .
C6 C7 C8 C9 178.2(9) . .
C7 C8 C9 C10 1.1(16) . .
C8 C9 C10 C11 -0.6(17) . .
C9 C10 C11 C12 0.1(17) . .
C10 C11 C12 C7 -0.3(16) . .
C8 C7 C12 C11 0.8(15) . .
C6 C7 C12 C11 -178.6(9) . .
C5 C6 C13 C14 172.0(9) . .
C7 C6 C13 C14 -4.2(15) . .
C5 C6 C13 S2 -4.0(14) . .
C7 C6 C13 S2 179.8(7) . .
C16 S2 C13 C6 174.1(8) . .
C16 S2 C13 C14 -2.6(7) . .
C6 C13 C14 C15 -174.5(9) . .
S2 C13 C14 C15 2.0(11) . .
C13 C14 C15 C16 -0.1(13) . .
C14 C15 C16 C17 177.0(9) . .
C14 C15 C16 S2 -1.8(11) . .
C13 S2 C16 C17 -176.3(9) . .
C13 S2 C16 C15 2.5(7) . .
C15 C16 C17 C1 -176.8(12) . 3_655
S2 C16 C17 C1 1.9(18) . 3_655
C34 C18 C19 C20 178.2(11) 3_765 .
C34 C18 C19 S3 -0.6(17) 3_765 .
C22 S3 C19 C20 -3.6(7) . .
C22 S3 C19 C18 175.4(9) . .
C18 C19 C20 C21 -176.2(9) . .
S3 C19 C20 C21 2.8(11) . .
C19 C20 C21 C22 -0.1(13) . .
C20 C21 C22 C23 173.9(9) . .
C20 C21 C22 S3 -2.6(11) . .
C19 S3 C22 C21 3.5(7) . .
C19 S3 C22 C23 -173.1(8) . .
C21 C22 C23 C30 -173.3(10) . .
S3 C22 C23 C30 2.6(15) . .
C21 C22 C23 C24 2.6(15) . .
S3 C22 C23 C24 178.5(7) . .
C30 C23 C24 C25 111.2(11) . .
C22 C23 C24 C25 -65.2(13) . .
C30 C23 C24 C29 -66.9(13) . .
C22 C23 C24 C29 116.7(10) . .
C29 C24 C25 C26 -1.1(14) . .
C23 C24 C25 C26 -179.3(9) . .
C24 C25 C26 C27 0.9(16) . .
C25 C26 C27 C28 0.6(16) . .
C26 C27 C28 C29 -2.0(17) . .
C27 C28 C29 C24 1.8(17) . .
C25 C24 C29 C28 -0.2(15) . .
C23 C24 C29 C28 178.0(10) . .
C22 C23 C30 C31 176.0(10) . .
C24 C23 C30 C31 0.0(15) . .
C22 C23 C30 S4 -2.9(15) . .
C24 C23 C30 S4 -178.9(7) . .
C33 S4 C30 C23 178.2(9) . .
C33 S4 C30 C31 -0.9(7) . .
C23 C30 C31 C32 -177.4(10) . .
S4 C30 C31 C32 1.7(11) . .
C30 C31 C32 C33 -1.8(13) . .
C31 C32 C33 C34 -178.0(9) . .
C31 C32 C33 S4 1.0(11) . .
C30 S4 C33 C32 0.0(7) . .
C30 S4 C33 C34 178.9(9) . .
C32 C33 C34 C18 -173.0(10) . 3_765
S4 C33 C34 C18 8.1(17) . 3_765
C40 C35 C36 C37 -4.7(18) . .
C44 C35 C36 C37 140.9(12) . .
C40 C35 C36 C46 -148.0(11) . .
C44 C35 C36 C46 -2.4(13) . .
C35 C36 C37 C38 0.8(19) . .
C46 C36 C37 C38 139.1(13) . .
C35 C36 C37 C49 -139.6(13) . .
C46 C36 C37 C49 -1(2) . .
C36 C37 C38 C39 3.0(19) . .
C49 C37 C38 C39 148.3(12) . .
C36 C37 C38 C51 -142.9(13) . .
C49 C37 C38 C51 2.4(14) . .
C37 C38 C39 C54 -152.3(12) . .
C51 C38 C39 C54 -11.8(18) . .
C37 C38 C39 C40 -2.7(17) . .
C51 C38 C39 C40 137.8(12) . .
C36 C35 C40 C41 154.0(10) . .
C44 C35 C40 C41 11.2(14) . .
C36 C35 C40 C39 4.6(15) . .
C44 C35 C40 C39 -138.2(10) . .
C54 C39 C40 C35 148.3(11) . .
C38 C39 C40 C35 -1.0(15) . .
C54 C39 C40 C41 -0.8(16) . .
C38 C39 C40 C41 -150.1(11) . .
C35 C40 C41 C82 -153.1(11) . .
C39 C40 C41 C82 -3.9(16) . .
C35 C40 C41 C42 -11.7(15) . .
C39 C40 C41 C42 137.6(11) . .
C40 C41 C42 C43 1.0(17) . .
C82 C41 C42 C43 147.6(12) . .
C40 C41 C42 C80 -146.8(11) . .
C82 C41 C42 C80 -0.1(13) . .
C41 C42 C43 C44 10.4(18) . .
C80 C42 C43 C44 151.7(12) . .
C41 C42 C43 C88 -138.7(12) . .
C80 C42 C43 C88 2.6(19) . .
C42 C43 C44 C45 -153.3(12) . .
C88 C43 C44 C45 -3.3(17) . .
C42 C43 C44 C35 -10.7(17) . .
C88 C43 C44 C35 139.3(11) . .
C40 C35 C44 C43 -0.5(16) . .
C36 C35 C44 C43 -147.1(11) . .
C40 C35 C44 C45 149.6(10) . .
C36 C35 C44 C45 3.0(12) . .
C43 C44 C45 C89 2.3(18) . .
C35 C44 C45 C89 -145.3(10) . .
C43 C44 C45 C46 145.0(13) . .
C35 C44 C45 C46 -2.6(14) . .
C89 C45 C46 C47 0(2) . .
C44 C45 C46 C47 -141.1(14) . .
C89 C45 C46 C36 142.4(12) . .
C44 C45 C46 C36 1.3(15) . .
C37 C36 C46 C47 2(2) . .
C35 C36 C46 C47 146.1(13) . .
C37 C36 C46 C45 -143.0(13) . .
C35 C36 C46 C45 0.7(14) . .
C45 C46 C47 C48 135.6(16) . .
C36 C46 C47 C48 -3(2) . .
C45 C46 C47 C95 0(2) . .
C36 C46 C47 C95 -139.2(14) . .
C46 C47 C48 C49 3(2) . .
C95 C47 C48 C49 143.0(14) . .
C46 C47 C48 C96 -141.3(15) . .
C95 C47 C48 C96 -1.5(16) . .
C96 C48 C49 C50 -2(2) . .
C47 C48 C49 C50 -139.6(15) . .
C96 C48 C49 C37 136.1(14) . .
C47 C48 C49 C37 -2(2) . .
C36 C37 C49 C48 1(2) . .
C38 C37 C49 C48 -143.8(13) . .
C36 C37 C49 C50 143.1(13) . .
C38 C37 C49 C50 -1.8(15) . .
C48 C49 C50 C62 3(2) . .
C37 C49 C50 C62 -137.8(14) . .
C48 C49 C50 C51 141.5(14) . .
C37 C49 C50 C51 0.3(15) . .
C49 C50 C51 C52 -145.6(14) . .
C62 C50 C51 C52 -3(2) . .
C49 C50 C51 C38 1.3(15) . .
C62 C50 C51 C38 143.9(12) . .
C39 C38 C51 C52 2.7(19) . .
C37 C38 C51 C52 148.7(12) . .
C39 C38 C51 C50 -148.3(12) . .
C37 C38 C51 C50 -2.3(14) . .
C50 C51 C52 C53 153.5(14) . .
C38 C51 C52 C53 9(2) . .
C50 C51 C52 C60 2(2) . .
C38 C51 C52 C60 -142.1(12) . .
C51 C52 C53 C57 -149.9(15) . .
C60 C52 C53 C57 1(2) . .
C51 C52 C53 C54 -10(2) . .
C60 C52 C53 C54 140.6(12) . .
C38 C39 C54 C55 154.7(12) . .
C40 C39 C54 C55 5.5(18) . .
C38 C39 C54 C53 10.2(18) . .
C40 C39 C54 C53 -139.0(12) . .
C52 C53 C54 C39 0.1(19) . .
C57 C53 C54 C39 148.7(13) . .
C52 C53 C54 C55 -148.2(13) . .
C57 C53 C54 C55 0.3(15) . .
C39 C54 C55 C82 -6(2) . .
C53 C54 C55 C82 142.8(13) . .
C39 C54 C55 C56 -148.8(12) . .
C53 C54 C55 C56 -0.4(15) . .
C82 C55 C56 C71 2(2) . .
C54 C55 C56 C71 146.6(13) . .
C82 C55 C56 C57 -144.6(14) . .
C54 C55 C56 C57 0.4(16) . .
C71 C56 C57 C58 -1(2) . .
C55 C56 C57 C58 141.6(14) . .
C71 C56 C57 C53 -142.6(15) . .
C55 C56 C57 C53 -0.2(17) . .
C52 C53 C57 C56 143.0(15) . .
C54 C53 C57 C56 0.0(17) . .
C52 C53 C57 C58 -1(2) . .
C54 C53 C57 C58 -144.6(13) . .
C56 C57 C58 C59 -138.4(15) . .
C53 C57 C58 C59 3(2) . .
C56 C57 C58 C69 2(2) . .
C53 C57 C58 C69 143.6(13) . .
C57 C58 C59 C60 -4(2) . .
C69 C58 C59 C60 -146.6(13) . .
C57 C58 C59 C67 142.6(14) . .
C69 C58 C59 C67 -0.2(16) . .
C58 C59 C60 C61 153.3(14) . .
C67 C59 C60 C61 9.9(18) . .
C58 C59 C60 C52 3(2) . .
C67 C59 C60 C52 -140.2(12) . .
C53 C52 C60 C61 -151.6(14) . .
C51 C52 C60 C61 2.6(19) . .
C53 C52 C60 C59 -1.6(17) . .
C51 C52 C60 C59 152.6(12) . .
C59 C60 C61 C62 -155.6(13) . .
C52 C60 C61 C62 -7(2) . .
C59 C60 C61 C65 -12(2) . .
C52 C60 C61 C65 136.9(14) . .
C49 C50 C62 C61 134.7(16) . .
C51 C50 C62 C61 -2(2) . .
C49 C50 C62 C63 -4(2) . .
C51 C50 C62 C63 -140.8(13) . .
C60 C61 C62 C50 7(2) . .
C65 C61 C62 C50 -140.3(14) . .
C60 C61 C62 C63 149.0(13) . .
C65 C61 C62 C63 2.0(16) . .
C50 C62 C63 C64 145.6(13) . .
C61 C62 C63 C64 -1.2(16) . .
C50 C62 C63 C96 3.6(19) . .
C61 C62 C63 C96 -143.2(13) . .
C96 C63 C64 C65 141.2(14) . .
C62 C63 C64 C65 -0.1(17) . .
C96 C63 C64 C97 -1(2) . .
C62 C63 C64 C97 -142.6(14) . .
C97 C64 C65 C66 -2(2) . .
C63 C64 C65 C66 -144.9(14) . .
C97 C64 C65 C61 144.3(13) . .
C63 C64 C65 C61 1.3(16) . .
C60 C61 C65 C64 -148.3(14) . .
C62 C61 C65 C64 -2.1(16) . .
C60 C61 C65 C66 1(2) . .
C62 C61 C65 C66 147.5(12) . .
C64 C65 C66 C67 154.0(14) . .
C61 C65 C66 C67 12.0(18) . .
C64 C65 C66 C99 2(2) . .
C61 C65 C66 C99 -140.2(12) . .
C65 C66 C67 C68 -155.2(12) . .
C99 C66 C67 C68 -2.6(17) . .
C65 C66 C67 C59 -13.8(18) . .
C99 C66 C67 C59 138.8(12) . .
C58 C59 C67 C66 -146.7(12) . .
C60 C59 C67 C66 2.7(18) . .
C58 C59 C67 C68 0.0(14) . .
C60 C59 C67 C68 149.4(12) . .
C66 C67 C68 C104 5(2) . .
C59 C67 C68 C104 -140.1(13) . .
C66 C67 C68 C69 145.6(12) . .
C59 C67 C68 C69 0.1(14) . .
C59 C58 C69 C70 140.5(14) . .
C57 C58 C69 C70 -4(2) . .
C59 C58 C69 C68 0.2(15) . .
C57 C58 C69 C68 -144.4(13) . .
C67 C68 C69 C58 -0.2(14) . .
C104 C68 C69 C58 144.4(12) . .
C67 C68 C69 C70 -144.0(12) . .
C104 C68 C69 C70 0.5(17) . .
C58 C69 C70 C74 -133.8(18) . .
C68 C69 C70 C74 2(2) . .
C58 C69 C70 C71 4(2) . .
C68 C69 C70 C71 139.3(12) . .
C57 C56 C71 C72 134.8(19) . .
C55 C56 C71 C72 -4(2) . .
C57 C56 C71 C70 0(2) . .
C55 C56 C71 C70 -138.0(13) . .
C74 C70 C71 C72 0.6(18) . .
C69 C70 C71 C72 -144.2(14) . .
C74 C70 C71 C56 143.0(15) . .
C69 C70 C71 C56 -1.7(19) . .
C56 C71 C72 C81 4(3) . .
C70 C71 C72 C81 142.2(14) . .
C56 C71 C72 C73 -138.1(16) . .
C70 C71 C72 C73 -0.1(19) . .
C71 C72 C73 C78 140.1(16) . .
C81 C72 C73 C78 -5(2) . .
C71 C72 C73 C74 -0.4(19) . .
C81 C72 C73 C74 -145.4(14) . .
C69 C70 C74 C75 -3(3) . .
C71 C70 C74 C75 -143.0(15) . .
C69 C70 C74 C73 139.2(15) . .
C71 C70 C74 C73 -0.8(18) . .
C78 C73 C74 C70 -138.1(16) . .
C72 C73 C74 C70 0.8(18) . .
C78 C73 C74 C75 4(2) . .
C72 C73 C74 C75 143.0(15) . .
C70 C74 C75 C104 2(2) . .
C73 C74 C75 C104 -138.0(15) . .
C70 C74 C75 C76 138.9(15) . .
C73 C74 C75 C76 -1(2) . .
C74 C75 C76 C77 -5(2) . .
C104 C75 C76 C77 136.9(14) . .
C74 C75 C76 C101 -141.9(14) . .
C104 C75 C76 C101 0.0(14) . .
C101 C76 C77 C84 -5(2) . .
C75 C76 C77 C84 -137.7(15) . .
C101 C76 C77 C78 139.6(14) . .
C75 C76 C77 C78 7(2) . .
C74 C73 C78 C79 133.6(17) . .
C72 C73 C78 C79 2(2) . .
C74 C73 C78 C77 -2(2) . .
C72 C73 C78 C77 -133.9(15) . .
C76 C77 C78 C73 -4(2) . .
C84 C77 C78 C73 144.9(14) . .
C76 C77 C78 C79 -147.4(14) . .
C84 C77 C78 C79 1.3(17) . .
C73 C78 C79 C80 2(2) . .
C77 C78 C79 C80 142.7(12) . .
C73 C78 C79 C83 -140.1(15) . .
C77 C78 C79 C83 0.4(17) . .
C78 C79 C80 C81 -3.0(19) . .
C83 C79 C80 C81 137.1(14) . .
C78 C79 C80 C42 -142.4(13) . .
C83 C79 C80 C42 -2.3(18) . .
C43 C42 C80 C79 0.0(19) . .
C41 C42 C80 C79 144.7(12) . .
C43 C42 C80 C81 -145.4(13) . .
C41 C42 C80 C81 -0.7(14) . .
C79 C80 C81 C72 0(2) . .
C42 C80 C81 C72 141.2(13) . .
C79 C80 C81 C82 -140.3(13) . .
C42 C80 C81 C82 1.2(14) . .
C71 C72 C81 C80 -137.8(16) . .
C73 C72 C81 C80 4(2) . .
C71 C72 C81 C82 -3(2) . .
C73 C72 C81 C82 139.4(13) . .
C54 C55 C82 C81 -140.3(14) . .
C56 C55 C82 C81 0(2) . .
C54 C55 C82 C41 1(2) . .
C56 C55 C82 C41 140.8(12) . .
C80 C81 C82 C55 141.9(13) . .
C72 C81 C82 C55 1(2) . .
C80 C81 C82 C41 -1.4(14) . .
C72 C81 C82 C41 -142.5(13) . .
C40 C41 C82 C55 3.9(18) . .
C42 C41 C82 C55 -143.0(13) . .
C40 C41 C82 C81 147.9(11) . .
C42 C41 C82 C81 1.0(14) . .
C80 C79 C83 C88 2(2) . .
C78 C79 C83 C88 142.6(15) . .
C80 C79 C83 C84 -142.1(12) . .
C78 C79 C83 C84 -1.6(16) . .
C76 C77 C84 C85 0(2) . .
C78 C77 C84 C85 -147.3(14) . .
C76 C77 C84 C83 145.5(14) . .
C78 C77 C84 C83 -2.2(16) . .
C88 C83 C84 C77 -146.3(13) . .
C79 C83 C84 C77 2.3(15) . .
C88 C83 C84 C85 1.3(19) . .
C79 C83 C84 C85 149.9(12) . .
C77 C84 C85 C86 150.1(15) . .
C83 C84 C85 C86 8.4(19) . .
C77 C84 C85 C102 2(2) . .
C83 C84 C85 C102 -139.5(12) . .
C84 C85 C86 C91 -157.7(14) . .
C102 C85 C86 C91 -10(2) . .
C84 C85 C86 C87 -8(2) . .
C102 C85 C86 C87 140.0(12) . .
C91 C86 C87 C88 150.0(13) . .
C85 C86 C87 C88 -3(2) . .
C91 C86 C87 C89 2.5(15) . .
C85 C86 C87 C89 -150.7(12) . .
C89 C87 C88 C83 154.9(13) . .
C86 C87 C88 C83 14(2) . .
C89 C87 C88 C43 3(2) . .
C86 C87 C88 C43 -138.4(12) . .
C79 C83 C88 C87 -152.6(14) . .
C84 C83 C88 C87 -13(2) . .
C79 C83 C88 C43 1(2) . .
C84 C83 C88 C43 140.3(12) . .
C44 C43 C88 C87 0.8(17) . .
C42 C43 C88 C87 151.8(13) . .
C44 C43 C88 C83 -153.7(12) . .
C42 C43 C88 C83 -2.7(17) . .
C46 C45 C89 C87 -138.6(13) . .
C44 C45 C89 C87 1.4(17) . .
C46 C45 C89 C90 -0.4(18) . .
C44 C45 C89 C90 139.6(12) . .
C88 C87 C89 C45 -3.9(19) . .
C86 C87 C89 C45 141.2(12) . .
C88 C87 C89 C90 -147.3(13) . .
C86 C87 C89 C90 -2.2(13) . .
C45 C89 C90 C95 1.0(18) . .
C87 C89 C90 C95 143.8(12) . .
C45 C89 C90 C91 -141.5(12) . .
C87 C89 C90 C91 1.3(14) . .
C85 C86 C91 C92 12(2) . .
C87 C86 C91 C92 -140.5(14) . .
C85 C86 C91 C90 151.1(13) . .
C87 C86 C91 C90 -1.7(16) . .
C89 C90 C91 C86 0.2(15) . .
C95 C90 C91 C86 -139.8(14) . .
C89 C90 C91 C92 143.4(12) . .
C95 C90 C91 C92 3(2) . .
C86 C91 C92 C93 132.6(16) . .
C90 C91 C92 C93 -4(2) . .
C86 C91 C92 C103 -7(2) . .
C90 C91 C92 C103 -143.1(12) . .
C91 C92 C93 C94 2(2) . .
C103 C92 C93 C94 143.1(13) . .
C91 C92 C93 C97 -139.3(14) . .
C103 C92 C93 C97 1.4(15) . .
C92 C93 C94 C96 -135.2(16) . .
C97 C93 C94 C96 4(2) . .
C92 C93 C94 C95 0(2) . .
C97 C93 C94 C95 138.6(14) . .
C93 C94 C95 C90 0(2) . .
C96 C94 C95 C90 142.6(13) . .
C93 C94 C95 C47 -141.8(14) . .
C96 C94 C95 C47 1.1(16) . .
C89 C90 C95 C94 -138.2(14) . .
C91 C90 C95 C94 -1(2) . .
C89 C90 C95 C47 -1.3(19) . .
C91 C90 C95 C47 135.4(15) . .
C46 C47 C95 C94 141.6(14) . .
C48 C47 C95 C94 0.2(16) . .
C46 C47 C95 C90 1(2) . .
C48 C47 C95 C90 -140.4(13) . .
C49 C48 C96 C94 -141.1(15) . .
C47 C48 C96 C94 2.3(17) . .
C49 C48 C96 C63 1(2) . .
C47 C48 C96 C63 144.5(13) . .
C93 C94 C96 C48 138.1(15) . .
C95 C94 C96 C48 -2.2(17) . .
C93 C94 C96 C63 -4(2) . .
C95 C94 C96 C63 -144.4(13) . .
C64 C63 C96 C48 -138.4(15) . .
C62 C63 C96 C48 -2.1(19) . .
C64 C63 C96 C94 3(2) . .
C62 C63 C96 C94 139.3(14) . .
C65 C64 C97 C93 -139.7(14) . .
C63 C64 C97 C93 1(2) . .
C65 C64 C97 C98 -2(2) . .
C63 C64 C97 C98 138.5(14) . .
C94 C93 C97 C64 -2(2) . .
C92 C93 C97 C64 142.0(14) . .
C94 C93 C97 C98 -144.6(13) . .
C92 C93 C97 C98 -1.0(15) . .
C64 C97 C98 C99 5.5(19) . .
C93 C97 C98 C99 148.9(12) . .
C64 C97 C98 C103 -143.3(13) . .
C93 C97 C98 C103 0.1(14) . .
C103 C98 C99 C100 -9.9(16) . .
C97 C98 C99 C100 -155.2(11) . .
C103 C98 C99 C66 140.0(11) . .
C97 C98 C99 C66 -5.3(16) . .
C65 C66 C99 C98 1.9(16) . .
C67 C66 C99 C98 -151.9(11) . .
C65 C66 C99 C100 150.5(11) . .
C67 C66 C99 C100 -3.3(16) . .
C98 C99 C100 C104 155.3(11) . .
C66 C99 C100 C104 6.6(16) . .
C98 C99 C100 C101 12.1(16) . .
C66 C99 C100 C101 -136.6(11) . .
C99 C100 C101 C102 -1.2(17) . .
C104 C100 C101 C102 -147.8(11) . .
C99 C100 C101 C76 148.4(11) . .
C104 C100 C101 C76 1.8(13) . .
C77 C76 C101 C102 8.3(19) . .
C75 C76 C101 C102 147.7(12) . .
C77 C76 C101 C100 -140.5(13) . .
C75 C76 C101 C100 -1.1(13) . .
C100 C101 C102 C103 -12.3(17) . .
C76 C101 C102 C103 -157.5(11) . .
C100 C101 C102 C85 139.4(12) . .
C76 C101 C102 C85 -5.8(17) . .
C84 C85 C102 C101 0.6(17) . .
C86 C85 C102 C101 -148.1(12) . .
C84 C85 C102 C103 151.6(12) . .
C86 C85 C102 C103 2.8(18) . .
C101 C102 C103 C98 14.7(17) . .
C85 C102 C103 C98 -136.3(12) . .
C101 C102 C103 C92 153.0(11) . .
C85 C102 C103 C92 2.0(18) . .
C99 C98 C103 C102 -3.7(18) . .
C97 C98 C103 C102 145.0(11) . .
C99 C98 C103 C92 -147.9(11) . .
C97 C98 C103 C92 0.7(13) . .
C93 C92 C103 C102 -145.4(12) . .
C91 C92 C103 C102 -0.5(18) . .
C93 C92 C103 C98 -1.3(14) . .
C91 C92 C103 C98 143.6(12) . .
C67 C68 C104 C75 136.8(14) . .
C69 C68 C104 C75 -1.7(19) . .
C67 C68 C104 C100 -1.9(19) . .
C69 C68 C104 C100 -140.4(11) . .
C74 C75 C104 C68 1(2) . .
C76 C75 C104 C68 -140.6(13) . .
C74 C75 C104 C100 142.4(14) . .
C76 C75 C104 C100 1.0(14) . .
C99 C100 C104 C68 -4.0(17) . .
C101 C100 C104 C68 142.9(11) . .
C99 C100 C104 C75 -148.7(11) . .
C101 C100 C104 C75 -1.8(14) . .
